data_7112654
loop_
_publ_author_name
'Susan M. Stevenson'
'Eric T. Newcomb'
'Eric M. Ferreira'

_publ_section_title
;
 C-C bond migration in the cycloisomerization of oxygen-tethered
 1,6-enynes
;
_journal_name_full Chem.Commun.
_journal_page_first 5239
_journal_paper_doi 10.1039/C3CC47499B
_journal_volume 50
_journal_year 2014
_chemical_absolute_configuration unk
_chemical_formula_moiety 'C17 H20 O'
_chemical_formula_sum 'C17 H20 O'
_chemical_formula_weight 240.33
_chemical_name_systematic
;
 ? 
;
_space_group_crystal_system monoclinic
_space_group_IT_number 9
_space_group_name_Hall 'C -2yc'
_space_group_name_H-M_alt 'C 1 c 1'
_symmetry_space_group_name_Hall 'C -2yc'
_symmetry_space_group_name_H-M 'C 1 c 1'
_atom_sites_solution_hydrogens geom
_atom_sites_solution_primary direct
_atom_sites_solution_secondary difmap
_audit_creation_date 2013-09-27
_audit_creation_method
;
  Olex2 1.2
  (compiled 2013.04.25 svn.r2679, GUI svn.r4466)
;
_cell_angle_alpha 90.00
_cell_angle_beta 92.801(3)
_cell_angle_gamma 90.00
_cell_formula_units_Z 4
_cell_length_a 16.9694(6)
_cell_length_b 10.1758(6)
_cell_length_c 7.7382(3)
_cell_measurement_reflns_used 9783
_cell_measurement_temperature 100(2)
_cell_measurement_theta_max 39.30
_cell_measurement_theta_min 2.33
_cell_volume 1334.61(11)
_computing_cell_refinement 'Bruker APEX2 (Bruker, 2009)'
_computing_data_collection 'Bruker APEX2 (Bruker, 2009)'
_computing_data_reduction 'Bruker APEX2 (Bruker, 2009)'
_computing_molecular_graphics
;
O. V. Dolomanov, L. J. Bourhis, R. J. Gildea, J. A. K. Howard and H. Puschmann,
OLEX2: a complete structure solution, refinement and analysis program.
J. Appl. Cryst. (2009). 42, 339-341.
;
_computing_publication_material
;
O. V. Dolomanov, L. J. Bourhis, R. J. Gildea, J. A. K. Howard and H. Puschmann,
OLEX2: a complete structure solution, refinement and analysis program.
J. Appl. Cryst. (2009). 42, 339-341.
;
_computing_structure_refinement
;
SHELXL, G.M. Sheldrick, Acta Cryst.
(2008). A64, 112-122
;
_computing_structure_solution
;
SHELXS, G.M. Sheldrick, Acta Cryst.
(2008). A64, 112-122
;
_diffrn_ambient_temperature 100(2)
_diffrn_measured_fraction_theta_full 0.993
_diffrn_measured_fraction_theta_max 0.993
_diffrn_measurement_device_type 'Bruker APEX-II CCD'
_diffrn_measurement_method '\f and \w scans'
_diffrn_radiation_monochromator graphite
_diffrn_radiation_type MoK\a
_diffrn_radiation_wavelength 0.71073
_diffrn_reflns_av_R_equivalents 0.0359
_diffrn_reflns_av_unetI/netI 0.0294
_diffrn_reflns_limit_h_max 30
_diffrn_reflns_limit_h_min -30
_diffrn_reflns_limit_k_max 17
_diffrn_reflns_limit_k_min -18
_diffrn_reflns_limit_l_max 13
_diffrn_reflns_limit_l_min -13
_diffrn_reflns_number 28192
_diffrn_reflns_theta_full 39.38
_diffrn_reflns_theta_max 39.38
_diffrn_reflns_theta_min 2.33
_diffrn_source 'fine-focus sealed tube'
_exptl_absorpt_coefficient_mu 0.072
_exptl_absorpt_correction_T_max 0.9742
_exptl_absorpt_correction_T_min 0.9602
_exptl_absorpt_correction_type multi-scan
_exptl_absorpt_process_details 'SCALE (Bruker, 2009)'
_exptl_crystal_colour colourless
_exptl_crystal_density_diffrn 1.196
_exptl_crystal_density_meas ?
_exptl_crystal_density_method 'not measured'
_exptl_crystal_description block
_exptl_crystal_F_000 520
_exptl_crystal_size_max 0.57
_exptl_crystal_size_mid 0.47
_exptl_crystal_size_min 0.37
_refine_diff_density_max 0.441
_refine_diff_density_min -0.207
_refine_diff_density_rms 0.047
_refine_ls_abs_structure_details 'Flack H D (1983), Acta Cryst. A39, 876-881'
_refine_ls_abs_structure_Flack 0.3(5)
_refine_ls_extinction_method none
_refine_ls_goodness_of_fit_ref 1.064
_refine_ls_hydrogen_treatment constr
_refine_ls_matrix_type full
_refine_ls_number_parameters 164
_refine_ls_number_reflns 7745
_refine_ls_number_restraints 2
_refine_ls_restrained_S_all 1.064
_refine_ls_R_factor_all 0.0344
_refine_ls_R_factor_gt 0.0323
_refine_ls_shift/su_max 0.001
_refine_ls_shift/su_mean 0.000
_refine_ls_structure_factor_coef Fsqd
_refine_ls_weighting_details 'calc w=1/[\s^2^(Fo^2^)+(0.0551P)^2^+0.0964P] where P=(Fo^2^+2Fc^2^)/3'
_refine_ls_weighting_scheme calc
_refine_ls_wR_factor_gt 0.0884
_refine_ls_wR_factor_ref 0.0898
_reflns_number_gt 7385
_reflns_number_total 7745
_reflns_threshold_expression >2sigma(I)
_cod_data_source_file c3cc47499b.txt
_cod_data_source_block ef08
_cod_depositor_comments
;
The following automatic conversions were performed:

'_exptl_crystal_density_meas' value 'not measured' was changed to '?'
- the value is perceived as not measured.

Automatic conversion script
Id: cif_fix_values 3008 2015-01-20 13:52:24Z robertas 
;
_cod_database_code 7112654
_olex2_refinement_description
;
1. Others
 Fixed Uiso: H2A(0.023) H2B(0.023) H3A(0.027) H3B(0.027) H4A(0.029) H4B(0.029)
 H5A(0.02) H5B(0.02) H8(0.017) H9A(0.02) H9B(0.02) H10(0.018) H11A(0.031)
 H11B(0.031) H11C(0.031) H13(0.019) H14(0.023) H15(0.026) H16(0.027) H17(0.022)
 Fixed X: H2A(0.1657) H2B(0.1362) H3A(0.1401) H3B(0.1824) H4A(0.2648)
 H4B(0.265) H5A(0.3417) H5B(0.3817) H8(0.4329) H9A(0.2998) H9B(0.3207)
 H10(0.3255) H11A(0.4946) H11B(0.4482) H11C(0.4317) H13(0.4757) H14(0.5968)
 H15(0.6685) H16(0.6192) H17(0.4987)
 Fixed Y: H2A(0.3092) H2B(0.2481) H3A(0.0929) H3B(0.0424) H4A(0.1596)
 H4B(0.0053) H5A(0.0309) H5B(0.1256) H8(0.4565) H9A(0.5456) H9B(0.5253)
 H10(0.2567) H11A(0.2888) H11B(0.1617) H11C(0.302) H13(0.0499) H14(-0.0199)
 H15(0.1162) H16(0.3244) H17(0.3957)
 Fixed Z: H2A(0.5045) H2B(0.6808) H3A(0.4388) H3B(0.6164) H4A(0.339)
 H4B(0.3797) H5A(0.6288) H5B(0.4934) H8(0.8964) H9A(0.9097) H9B(0.712)
 H10(1.0223) H11A(1.0872) H11B(1.1493) H11C(1.2338) H13(0.8581) H14(0.7613)
 H15(0.5815) H16(0.5054) H17(0.606)
;

loop_
_space_group_symop_id
_space_group_symop_operation_xyz
1 'x, y, z'
2 'x, -y, z+1/2'
3 'x+1/2, y+1/2, z'
4 'x+1/2, -y+1/2, z+1/2'

loop_
_atom_site_label
_atom_site_type_symbol
_atom_site_fract_x
_atom_site_fract_y
_atom_site_fract_z
_atom_site_U_iso_or_equiv
_atom_site_adp_type
_atom_site_occupancy
_atom_site_symmetry_multiplicity
_atom_site_calc_flag
_atom_site_refinement_flags
O1 O 0.24338(3) 0.39525(5) 0.79486(6) 0.01752(8) Uani 1 1 d .
C1 C 0.25476(3) 0.28727(5) 0.69043(7) 0.01409(8) Uani 1 1 d .
C2 C 0.17917(3) 0.24605(6) 0.59867(8) 0.01935(9) Uani 1 1 d .
H2A H 0.1657 0.3092 0.5045 0.023 Uiso 1 1 calc R
H2B H 0.1362 0.2481 0.6808 0.023 Uiso 1 1 calc R
C3 C 0.18502(4) 0.10844(7) 0.52294(9) 0.02248(11) Uani 1 1 d .
H3A H 0.1401 0.0929 0.4388 0.027 Uiso 1 1 calc R
H3B H 0.1824 0.0424 0.6164 0.027 Uiso 1 1 calc R
C4 C 0.26268(4) 0.09366(7) 0.43272(9) 0.02385(11) Uani 1 1 d .
H4A H 0.2648 0.1596 0.3390 0.029 Uiso 1 1 calc R
H4B H 0.2650 0.0053 0.3797 0.029 Uiso 1 1 calc R
C5 C 0.33388(3) 0.11211(6) 0.55970(7) 0.01695(9) Uani 1 1 d .
H5A H 0.3417 0.0309 0.6288 0.020 Uiso 1 1 calc R
H5B H 0.3817 0.1256 0.4934 0.020 Uiso 1 1 calc R
C6 C 0.32490(3) 0.22685(5) 0.68091(6) 0.01215(7) Uani 1 1 d .
C7 C 0.39420(3) 0.27000(5) 0.79542(6) 0.01192(7) Uani 1 1 d .
C8 C 0.38371(3) 0.40303(5) 0.87891(7) 0.01449(8) Uani 1 1 d .
H8 H 0.4329 0.4565 0.8964 0.017 Uiso 1 1 calc R
C9 C 0.31092(4) 0.47874(5) 0.82124(7) 0.01649(9) Uani 1 1 d .
H9A H 0.2998 0.5456 0.9097 0.020 Uiso 1 1 calc R
H9B H 0.3207 0.5253 0.7120 0.020 Uiso 1 1 calc R
C10 C 0.37977(3) 0.28176(5) 0.98949(7) 0.01476(8) Uani 1 1 d .
H10 H 0.3255 0.2567 1.0223 0.018 Uiso 1 1 calc R
C11 C 0.44423(4) 0.25630(7) 1.12705(8) 0.02096(10) Uani 1 1 d .
H11A H 0.4946 0.2888 1.0872 0.031 Uiso 1 1 calc R
H11B H 0.4482 0.1617 1.1493 0.031 Uiso 1 1 calc R
H11C H 0.4317 0.3020 1.2338 0.031 Uiso 1 1 calc R
C12 C 0.47409(3) 0.22939(5) 0.74064(6) 0.01297(8) Uani 1 1 d .
C13 C 0.50466(3) 0.10600(5) 0.78633(7) 0.01581(8) Uani 1 1 d .
H13 H 0.4757 0.0499 0.8581 0.019 Uiso 1 1 calc R
C14 C 0.57675(3) 0.06411(6) 0.72849(8) 0.01955(10) Uani 1 1 d .
H14 H 0.5968 -0.0199 0.7613 0.023 Uiso 1 1 calc R
C15 C 0.61958(3) 0.14508(7) 0.62250(8) 0.02197(11) Uani 1 1 d .
H15 H 0.6685 0.1162 0.5815 0.026 Uiso 1 1 calc R
C16 C 0.59014(4) 0.26851(7) 0.57715(9) 0.02263(11) Uani 1 1 d .
H16 H 0.6192 0.3244 0.5054 0.027 Uiso 1 1 calc R
C17 C 0.51801(3) 0.31077(6) 0.63663(7) 0.01819(9) Uani 1 1 d .
H17 H 0.4987 0.3957 0.6060 0.022 Uiso 1 1 calc R

loop_
_atom_site_aniso_label
_atom_site_aniso_U_11
_atom_site_aniso_U_22
_atom_site_aniso_U_33
_atom_site_aniso_U_23
_atom_site_aniso_U_13
_atom_site_aniso_U_12
O1 0.01484(16) 0.01822(18) 0.01961(17) -0.00234(13) 0.00196(13) 0.00573(13)
C1 0.01234(17) 0.01617(19) 0.01370(18) 0.00070(15) 0.00004(14) 0.00279(15)
C2 0.01257(18) 0.0247(2) 0.0203(2) 0.00157(19) -0.00327(16) 0.00221(18)
C3 0.0178(2) 0.0252(3) 0.0237(2) -0.0011(2) -0.00712(19) -0.0019(2)
C4 0.0231(2) 0.0293(3) 0.0186(2) -0.0077(2) -0.00511(19) 0.0013(2)
C5 0.01623(19) 0.0181(2) 0.0163(2) -0.00530(16) -0.00091(16) 0.00176(16)
C6 0.01137(16) 0.01334(17) 0.01173(17) -0.00035(14) 0.00027(13) 0.00177(13)
C7 0.01148(16) 0.01208(17) 0.01216(16) -0.00098(13) 0.00032(13) 0.00206(13)
C8 0.01638(19) 0.01238(18) 0.01458(18) -0.00200(14) -0.00054(15) 0.00279(15)
C9 0.0201(2) 0.01396(18) 0.0154(2) -0.00088(15) 0.00022(16) 0.00540(16)
C10 0.01580(18) 0.01697(19) 0.01142(17) -0.00003(15) -0.00025(14) 0.00390(15)
C11 0.0232(2) 0.0236(2) 0.0154(2) -0.00089(18) -0.00502(18) 0.0063(2)
C12 0.01134(16) 0.01365(18) 0.01390(18) -0.00138(14) 0.00053(13) 0.00099(14)
C13 0.01353(18) 0.01478(19) 0.0191(2) -0.00092(16) 0.00110(15) 0.00291(15)
C14 0.01502(19) 0.0211(2) 0.0225(2) -0.00500(19) 0.00028(17) 0.00570(17)
C15 0.01324(19) 0.0311(3) 0.0219(2) -0.0078(2) 0.00317(17) 0.00179(19)
C16 0.0190(2) 0.0282(3) 0.0213(3) -0.0020(2) 0.00713(19) -0.0032(2)
C17 0.0181(2) 0.0183(2) 0.0185(2) 0.00132(17) 0.00385(17) 0.00002(17)

loop_
_atom_type_symbol
_atom_type_description
_atom_type_scat_dispersion_real
_atom_type_scat_dispersion_imag
_atom_type_scat_source
C C 0.0033 0.0016 'International Tables Vol C Tables 4.2.6.8 and 6.1.1.4'
H H 0.0000 0.0000 'International Tables Vol C Tables 4.2.6.8 and 6.1.1.4'
O O 0.0106 0.0060 'International Tables Vol C Tables 4.2.6.8 and 6.1.1.4'

loop_
_geom_angle_atom_site_label_1
_geom_angle_atom_site_label_2
_geom_angle_atom_site_label_3
_geom_angle
C1 O1 C9 114.88(4)
O1 C1 C2 111.06(4)
C6 C1 O1 122.98(5)
C6 C1 C2 125.92(5)
C1 C2 C3 111.72(5)
C2 C3 C4 109.88(5)
C3 C4 C5 111.45(5)
C6 C5 C4 113.14(5)
C1 C6 C5 120.26(5)
C1 C6 C7 120.21(4)
C7 C6 C5 119.49(4)
C6 C7 C8 114.07(4)
C6 C7 C10 116.18(4)
C8 C7 C10 59.08(3)
C12 C7 C6 116.44(4)
C12 C7 C8 119.61(4)
C12 C7 C10 119.15(4)
C9 C8 C7 116.30(4)
C9 C8 C10 121.98(5)
C10 C8 C7 61.25(3)
O1 C9 C8 112.20(4)
C8 C10 C7 59.67(3)
C8 C10 C11 119.36(5)
C11 C10 C7 122.02(5)
C13 C12 C7 120.41(5)
C17 C12 C7 121.04(5)
C17 C12 C13 118.49(5)
C14 C13 C12 121.05(5)
C13 C14 C15 120.08(6)
C16 C15 C14 119.46(5)
C15 C16 C17 120.32(6)
C12 C17 C16 120.58(6)

loop_
_geom_bond_atom_site_label_1
_geom_bond_atom_site_label_2
_geom_bond_distance
O1 C1 1.3830(7)
O1 C9 1.4332(8)
C1 C2 1.4955(8)
C1 C6 1.3449(7)
C2 C3 1.5230(10)
C3 C4 1.5285(10)
C4 C5 1.5313(8)
C5 C6 1.5100(7)
C6 C7 1.5030(7)
C7 C8 1.5142(7)
C7 C10 1.5380(7)
C7 C12 1.4982(7)
C8 C9 1.5048(8)
C8 C10 1.5051(8)
C10 C11 1.5109(8)
C12 C13 1.3974(7)
C12 C17 1.3956(8)
C13 C14 1.3899(7)
C14 C15 1.3922(10)
C15 C16 1.3903(10)
C16 C17 1.3965(8)
